data_9009887
loop_
_publ_author_name
'Abrahams, S. C.'
'Bernstein, J. L.'

_publ_section_title
;
 Piezoelectric nonlinear optic CuGaS2 and CuInS2 crystal structure:
 Sublattice distortion in AIBIIIC2VI and AIIBIVC2V type chalcopyrites
 Note: Synthetic sample
;
_journal_name_full 'Journal of Chemical Physics'
_journal_page_first 5415
_journal_page_last 5420
_journal_paper_doi 10.1063/1.1679891
_journal_volume 59
_journal_year 1973
_chemical_formula_sum 'Cu In S2'
_chemical_name_mineral Roquesite
_space_group_IT_number 122
_symmetry_space_group_name_Hall 'I -4 2bw'
_symmetry_space_group_name_H-M 'I -4 2 d'
_cell_angle_alpha 90
_cell_angle_beta 90
_cell_angle_gamma 90
_cell_length_a 5.52279
_cell_length_b 5.52279
_cell_length_c 11.13295
_cell_formula_units_Z 4
_cell_volume 339.568
_database_code_amcsd 0013005
_exptl_crystal_density_diffrn 4.743
_cod_database_code 9009887

loop_
_space_group_symop_operation_xyz
x,y,z
1/2+x,1/2+y,1/2+z
1/2-y,-x,3/4+z
-y,1/2-x,1/4+z
y,-x,-z
1/2+y,1/2-x,1/2-z
-x,1/2+y,1/4-z
1/2-x,+y,3/4-z
-x,-y,z
1/2-x,1/2-y,1/2+z
1/2+y,x,3/4+z
+y,1/2+x,1/4+z
-y,x,-z
1/2-y,1/2+x,1/2-z
x,1/2-y,1/4-z
1/2+x,-y,3/4-z

loop_
_atom_site_aniso_label
_atom_site_aniso_U_11
_atom_site_aniso_U_22
_atom_site_aniso_U_33
_atom_site_aniso_U_12
_atom_site_aniso_U_13
_atom_site_aniso_U_23
Cu 0.02032 0.02032 0.01990 0.00000 0.00000 0.00000
In 0.01315 0.01315 0.01243 0.00000 0.00000 0.00000
S 0.01419 0.01072 0.01319 0.00000 0.00000 -0.00592

loop_
_atom_site_label
_atom_site_fract_x
_atom_site_fract_y
_atom_site_fract_z
_atom_site_U_iso_or_equiv
Cu 0.00000 0.00000 0.00000 0.02026
In 0.00000 0.00000 0.50000 0.01292
S 0.22946 0.25000 0.12500 0.01292

loop_
_cod_related_entry_id
_cod_related_entry_database
_cod_related_entry_code
1 AMCSD 0013005
